data_7131817
loop_
_publ_author_name
'Weinert, Hanns M.'
'Schulte, Yannick'
'Gehlhaar, Alexander'
'W&#xf6;lper, Christoph'
'Haberhauer, Gebhard'
'Schulz, Stephan'

_publ_section_title
;
 Metal-coordinated distibene and dibismuthene dications - isoelectronic
 analogues of butadiene dications.
;
_journal_issue 50
_journal_name_full 'Chemical communications (Cambridge, England)'
_journal_page_first 7755
_journal_page_last 7758
_journal_paper_doi 10.1039/d3cc01844j
_journal_volume 59
_journal_year 2023
_chemical_formula_sum 'C30 H42 F3 Ga N2 O3 S'
_chemical_formula_weight 637.43
_space_group_crystal_system monoclinic
_space_group_IT_number 11
_space_group_name_Hall '-P 2yb'
_space_group_name_H-M_alt 'P 1 21/m 1'
_atom_sites_solution_hydrogens mixed
_atom_sites_solution_primary direct
_atom_sites_solution_secondary difmap
_audit_creation_method SHELXL-2017/1
_audit_update_record
;
2023-01-19 deposited with the CCDC.	2023-05-26 downloaded from the CCDC.
;
_cell_angle_alpha 90
_cell_angle_beta 116.4691(11)
_cell_angle_gamma 90
_cell_formula_units_Z 2
_cell_length_a 8.9025(4)
_cell_length_b 19.9339(9)
_cell_length_c 9.8991(5)
_cell_measurement_reflns_used 9240
_cell_measurement_temperature 100(2)
_cell_measurement_theta_max 33.43
_cell_measurement_theta_min 2.52
_cell_volume 1572.56(13)
_computing_cell_refinement 'BRUKER APEX3(v2019.1-0)'
_computing_data_collection 'BRUKER APEX3(v2019.1-0)'
_computing_data_reduction 'BRUKER APEX3(v2019.1-0)'
_computing_molecular_graphics 'ORTEP/PLATON (Spek)'
_computing_publication_material 'BRUKER AXS SHELXTL (c) 2008 / Vers. 2008/4'
_computing_structure_refinement 'SHELXL-2017/1 (Sheldrick, 2017)'
_computing_structure_solution 'BRUKER APEX3(v2019.1-0)'
_diffrn_ambient_temperature 100(2)
_diffrn_detector_area_resol_mean 512
_diffrn_measured_fraction_theta_full 1.000
_diffrn_measured_fraction_theta_max 0.992
_diffrn_measurement_device_type 'Bruker D8 KAPPA II (APEX II detector)'
_diffrn_measurement_method 'Data collection strategy APEX 3/QUEEN'
_diffrn_radiation_monochromator 'Triumph Goebel mirror'
_diffrn_radiation_source 'fine-focus sealed tube'
_diffrn_radiation_type MoK\a
_diffrn_radiation_wavelength 0.71073
_diffrn_reflns_av_R_equivalents 0.0207
_diffrn_reflns_av_unetI/netI 0.0110
_diffrn_reflns_Laue_measured_fraction_full 1.000
_diffrn_reflns_Laue_measured_fraction_max 0.992
_diffrn_reflns_limit_h_max 13
_diffrn_reflns_limit_h_min -13
_diffrn_reflns_limit_k_max 30
_diffrn_reflns_limit_k_min -30
_diffrn_reflns_limit_l_max 15
_diffrn_reflns_limit_l_min -15
_diffrn_reflns_number 57529
_diffrn_reflns_point_group_measured_fraction_full 1.000
_diffrn_reflns_point_group_measured_fraction_max 0.992
_diffrn_reflns_theta_full 25.242
_diffrn_reflns_theta_max 33.581
_diffrn_reflns_theta_min 2.043
_exptl_absorpt_coefficient_mu 0.991
_exptl_absorpt_correction_T_max 0.75
_exptl_absorpt_correction_T_min 0.67
_exptl_absorpt_correction_type multi-scan
_exptl_absorpt_process_details
; 
 SADABS
 R.H. Blessing, Acta Cryst. (1995) A51 33-38 
;
_exptl_crystal_colour colourless
_exptl_crystal_density_diffrn 1.346
_exptl_crystal_description block
_exptl_crystal_F_000 668
_exptl_crystal_size_max 0.305
_exptl_crystal_size_mid 0.240
_exptl_crystal_size_min 0.182
_refine_diff_density_max 2.838
_refine_diff_density_min -0.623
_refine_diff_density_rms 0.072
_refine_ls_extinction_method none
_refine_ls_goodness_of_fit_ref 1.074
_refine_ls_hydrogen_treatment mixed
_refine_ls_matrix_type full
_refine_ls_number_parameters 224
_refine_ls_number_reflns 6296
_refine_ls_number_restraints 60
_refine_ls_restrained_S_all 1.077
_refine_ls_R_factor_all 0.0332
_refine_ls_R_factor_gt 0.0305
_refine_ls_shift/su_max 0.001
_refine_ls_shift/su_mean 0.000
_refine_ls_structure_factor_coef Fsqd
_refine_ls_weighting_details 'w=1/[\s^2^(Fo^2^)+(0.0450P)^2^+0.7876P] where P=(Fo^2^+2Fc^2^)/3'
_refine_ls_weighting_scheme calc
_refine_ls_wR_factor_gt 0.0840
_refine_ls_wR_factor_ref 0.0858
_reflns_Friedel_coverage 0.000
_reflns_number_gt 5891
_reflns_number_total 6296
_reflns_threshold_expression 'I > 2\s(I)'
_cod_data_source_file d3cc01844j2.cif
_cod_data_source_block mw_117_1film
_cod_depositor_comments
;
The following automatic conversions were performed:

data item '_atom_sites_solution_secondary' value 'diffmap' was
changed to 'difmap'.

Automatic conversion script
Id: cif_fix_values 8170 2020-07-09 18:12:32Z antanas 
;
_cod_original_sg_symbol_H-M 'P 21/m'
_cod_database_code 7131817
_shelx_shelxl_version_number 2017/1
_shelx_space_group_comment
;
The symmetry employed for this shelxl refinement is uniquely defined
by the following loop, which should always be used as a source of
symmetry information in preference to the above space-group names.
They are only intended as comments.
;
_shelx_estimated_absorpt_t_min 0.752
_shelx_estimated_absorpt_t_max 0.840

loop_
_space_group_symop_operation_xyz
'x, y, z'
'-x, y+1/2, -z'
'-x, -y, -z'
'x, -y-1/2, z'

loop_
_atom_site_label
_atom_site_type_symbol
_atom_site_fract_x
_atom_site_fract_y
_atom_site_fract_z
_atom_site_U_iso_or_equiv
_atom_site_adp_type
_atom_site_occupancy
_atom_site_site_symmetry_order
_atom_site_calc_flag
_atom_site_refinement_flags_posn
_atom_site_refinement_flags_adp
_atom_site_refinement_flags_occupancy
_atom_site_disorder_assembly
_atom_site_disorder_group
Ga1 Ga 0.47836(2) 0.250000 0.21867(2) 0.01215(5) Uani 1 2 d S T P A .
H1 H 0.300(3) 0.250000 0.057(3) 0.015 Uiso 1 2 d S U P . .
O1 O 0.65613(17) 0.250000 0.15840(13) 0.0291(3) Uani 1 2 d DS T P . .
C1 C 0.50596(12) 0.31312(5) 0.48304(10) 0.01382(15) Uani 1 1 d . . . . .
N1 N 0.52912(10) 0.32209(4) 0.35934(9) 0.01260(13) Uani 1 1 d . . . . .
C2 C 0.48177(17) 0.250000 0.53281(15) 0.0151(2) Uani 1 2 d S T P . .
H2 H 0.444661 0.250000 0.609138 0.018 Uiso 1 2 calc R U P . .
C4 C 0.57432(13) 0.38702(5) 0.32425(11) 0.01443(16) Uani 1 1 d . . . . .
C3 C 0.50514(15) 0.37313(6) 0.57492(12) 0.0215(2) Uani 1 1 d . . . . .
H3A H 0.600802 0.402112 0.591729 0.032 Uiso 1 1 calc R U . . .
H3B H 0.513537 0.358130 0.672317 0.032 Uiso 1 1 calc R U . . .
H3C H 0.400542 0.398232 0.520538 0.032 Uiso 1 1 calc R U . . .
C5 C 0.74555(13) 0.40108(5) 0.37178(12) 0.01725(17) Uani 1 1 d . . . . .
C7 C 0.66367(17) 0.50967(6) 0.24887(14) 0.0237(2) Uani 1 1 d . . . . .
H7 H 0.694441 0.551850 0.224037 0.028 Uiso 1 1 calc R U . . .
C6 C 0.78725(15) 0.46364(6) 0.33380(14) 0.0222(2) Uani 1 1 d . . . . .
H6 H 0.901942 0.474864 0.366610 0.027 Uiso 1 1 calc R U . . .
C9 C 0.44749(13) 0.43290(5) 0.23815(11) 0.01681(17) Uani 1 1 d . . . . .
C8 C 0.49608(16) 0.49419(6) 0.20045(13) 0.0216(2) Uani 1 1 d . . . . .
H8 H 0.412615 0.525610 0.140688 0.026 Uiso 1 1 calc R U . . .
C10 C 0.88111(14) 0.35029(5) 0.46165(13) 0.02097(19) Uani 1 1 d . . . . .
H10 H 0.831165 0.304530 0.431867 0.025 Uiso 1 1 calc R U . . .
C11 C 0.94011(17) 0.35773(8) 0.63183(15) 0.0311(3) Uani 1 1 d . . . . .
H11A H 0.979451 0.403703 0.662721 0.047 Uiso 1 1 calc R U . . .
H11B H 1.032014 0.326228 0.686023 0.047 Uiso 1 1 calc R U . . .
H11C H 0.846601 0.348030 0.655601 0.047 Uiso 1 1 calc R U . . .
C12 C 1.03310(19) 0.35416(8) 0.42840(18) 0.0332(3) Uani 1 1 d . . . . .
H12A H 0.994996 0.353575 0.319006 0.050 Uiso 1 1 calc R U . . .
H12B H 1.106680 0.315619 0.474270 0.050 Uiso 1 1 calc R U . . .
H12C H 1.094940 0.395762 0.470623 0.050 Uiso 1 1 calc R U . . .
C13 C 0.26273(14) 0.41778(6) 0.18446(12) 0.02035(19) Uani 1 1 d . . . . .
H13 H 0.253322 0.375494 0.234511 0.024 Uiso 1 1 calc R U . . .
C14 C 0.17399(17) 0.47400(7) 0.22731(17) 0.0292(2) Uani 1 1 d . . . . .
H14A H 0.178770 0.515677 0.176859 0.044 Uiso 1 1 calc R U . . .
H14B H 0.230020 0.480630 0.336874 0.044 Uiso 1 1 calc R U . . .
H14C H 0.056540 0.461564 0.195528 0.044 Uiso 1 1 calc R U . . .
C15 C 0.17546(17) 0.40651(8) 0.01311(15) 0.0314(3) Uani 1 1 d . . . . .
H15A H 0.177849 0.448182 -0.038413 0.047 Uiso 1 1 calc R U . . .
H15B H 0.058758 0.393027 -0.018268 0.047 Uiso 1 1 calc R U . . .
H15C H 0.234058 0.371119 -0.013368 0.047 Uiso 1 1 calc R U . . .
S1 S 0.64346(10) 0.22459(4) 0.00703(7) 0.03740(17) Uani 0.5 1 d . . P A -1
F1 F 0.9558(2) 0.2614(4) 0.1165(2) 0.0492(16) Uani 0.5 1 d . . P A -1
C16 C 0.8105(4) 0.27606(18) 0.0046(3) 0.0359(6) Uani 0.5 1 d . . P A -1
F3 F 0.7810(5) 0.34082(17) 0.0159(4) 0.0623(8) Uani 0.5 1 d . . P A -1
O3 O 0.6953(7) 0.1577(2) 0.0021(6) 0.0799(17) Uani 0.5 1 d D . P A -1
F2 F 0.8190(3) 0.2665(2) -0.1246(2) 0.0628(16) Uani 0.5 1 d . . P A -1
O2 O 0.4945(3) 0.2550(9) -0.1129(2) 0.080(2) Uani 0.5 1 d D . P A -1

loop_
_atom_site_aniso_label
_atom_site_aniso_U_11
_atom_site_aniso_U_22
_atom_site_aniso_U_33
_atom_site_aniso_U_23
_atom_site_aniso_U_13
_atom_site_aniso_U_12
Ga1 0.01557(7) 0.01219(7) 0.00803(7) 0.000 0.00467(5) 0.000
O1 0.0242(6) 0.0549(9) 0.0125(5) 0.000 0.0119(4) 0.000
C1 0.0127(3) 0.0176(4) 0.0109(3) -0.0016(3) 0.0050(3) 0.0031(3)
N1 0.0150(3) 0.0117(3) 0.0107(3) 0.0000(2) 0.0053(3) 0.0016(3)
C2 0.0149(5) 0.0213(6) 0.0108(5) 0.000 0.0072(4) 0.000
C4 0.0182(4) 0.0113(3) 0.0132(4) -0.0007(3) 0.0065(3) 0.0016(3)
C3 0.0259(5) 0.0222(5) 0.0165(4) -0.0052(4) 0.0096(4) 0.0059(4)
C5 0.0180(4) 0.0131(4) 0.0188(4) -0.0023(3) 0.0065(3) -0.0003(3)
C7 0.0336(6) 0.0131(4) 0.0287(5) 0.0009(4) 0.0178(5) 0.0003(4)
C6 0.0246(5) 0.0147(4) 0.0283(5) -0.0028(4) 0.0127(4) -0.0026(4)
C9 0.0210(4) 0.0144(4) 0.0146(4) 0.0010(3) 0.0075(3) 0.0044(3)
C8 0.0300(5) 0.0142(4) 0.0219(5) 0.0032(3) 0.0128(4) 0.0052(4)
C10 0.0160(4) 0.0153(4) 0.0253(5) -0.0020(4) 0.0035(4) -0.0006(3)
C11 0.0235(5) 0.0413(7) 0.0248(5) 0.0085(5) 0.0074(4) 0.0058(5)
C12 0.0296(6) 0.0359(7) 0.0378(7) 0.0023(6) 0.0183(6) 0.0112(5)
C13 0.0190(4) 0.0192(4) 0.0194(4) 0.0036(3) 0.0055(4) 0.0075(3)
C14 0.0292(6) 0.0258(5) 0.0358(6) 0.0059(5) 0.0174(5) 0.0123(5)
C15 0.0267(6) 0.0358(7) 0.0209(5) 0.0018(5) 0.0009(4) 0.0086(5)
S1 0.0420(4) 0.0606(4) 0.0203(2) -0.0191(3) 0.0234(3) -0.0269(3)
F1 0.0308(7) 0.087(5) 0.0330(7) -0.0040(12) 0.0172(6) -0.0141(14)
C16 0.0353(13) 0.0558(16) 0.0239(11) 0.0035(11) 0.0197(10) -0.0086(12)
F3 0.087(2) 0.0441(14) 0.0677(18) 0.0146(12) 0.0452(19) -0.0129(16)
O3 0.140(5) 0.056(2) 0.092(3) -0.049(2) 0.096(4) -0.043(3)
F2 0.0515(10) 0.122(5) 0.0295(8) 0.0024(12) 0.0313(8) -0.0212(15)
O2 0.0334(9) 0.194(6) 0.0143(7) 0.024(4) 0.0111(7) 0.010(5)

loop_
_atom_type_symbol
_atom_type_description
_atom_type_scat_dispersion_real
_atom_type_scat_dispersion_imag
_atom_type_scat_source
C C 0.0033 0.0016 'International Tables Vol C Tables 4.2.6.8 and 6.1.1.4'
Ga Ga 0.2307 1.6083 'International Tables Vol C Tables 4.2.6.8 and 6.1.1.4'
S S 0.1246 0.1234 'International Tables Vol C Tables 4.2.6.8 and 6.1.1.4'
O O 0.0106 0.0060 'International Tables Vol C Tables 4.2.6.8 and 6.1.1.4'
F F 0.0171 0.0103 'International Tables Vol C Tables 4.2.6.8 and 6.1.1.4'
N N 0.0061 0.0033 'International Tables Vol C Tables 4.2.6.8 and 6.1.1.4'
H H 0.0000 0.0000 'International Tables Vol C Tables 4.2.6.8 and 6.1.1.4'

loop_
_geom_angle_atom_site_label_1
_geom_angle_atom_site_label_2
_geom_angle_atom_site_label_3
_geom_angle
_geom_angle_site_symmetry_1
_geom_angle_site_symmetry_3
_geom_angle_publ_flag
N1 Ga1 N1 97.60(5) 4_565 . ?
N1 Ga1 O1 105.43(4) 4_565 . ?
N1 Ga1 O1 105.43(4) . . ?
S1 O1 Ga1 126.09(8) . . ?
N1 C1 C2 123.40(9) . . ?
N1 C1 C3 119.34(9) . . ?
C2 C1 C3 117.26(9) . . ?
C1 N1 C4 120.81(8) . . ?
C1 N1 Ga1 118.86(7) . . ?
C4 N1 Ga1 120.00(6) . . ?
C1 C2 C1 127.58(12) 4_565 . ?
C9 C4 C5 121.99(9) . . ?
C9 C4 N1 119.62(9) . . ?
C5 C4 N1 118.32(9) . . ?
C6 C5 C4 117.69(10) . . ?
C6 C5 C10 120.91(10) . . ?
C4 C5 C10 121.40(9) . . ?
C8 C7 C6 120.18(10) . . ?
C7 C6 C5 121.14(11) . . ?
C8 C9 C4 117.93(10) . . ?
C8 C9 C13 119.70(9) . . ?
C4 C9 C13 122.36(9) . . ?
C7 C8 C9 121.04(10) . . ?
C5 C10 C12 112.80(10) . . ?
C5 C10 C11 111.86(10) . . ?
C12 C10 C11 109.21(10) . . ?
C9 C13 C15 110.61(10) . . ?
C9 C13 C14 111.67(10) . . ?
C15 C13 C14 110.04(10) . . ?
O3 S1 O2 123.6(6) . . ?
O3 S1 O1 117.4(2) . . ?
O2 S1 O1 107.5(4) . . ?
O3 S1 C16 104.5(2) . . ?
O2 S1 C16 101.9(5) . . ?
O1 S1 C16 97.00(11) . . ?
F1 C16 F2 108.9(3) . . ?
F1 C16 F3 107.6(4) . . ?
F2 C16 F3 108.5(3) . . ?
F1 C16 S1 111.7(3) . . ?
F2 C16 S1 109.3(2) . . ?
F3 C16 S1 110.7(2) . . ?

loop_
_geom_bond_atom_site_label_1
_geom_bond_atom_site_label_2
_geom_bond_distance
_geom_bond_site_symmetry_2
_geom_bond_publ_flag
Ga1 N1 1.9099(8) 4_565 ?
Ga1 N1 1.9099(8) . ?
Ga1 O1 1.9241(12) . ?
O1 S1 1.5375(12) . ?
C1 N1 1.3412(12) . ?
C1 C2 1.4025(12) . ?
C1 C3 1.5047(14) . ?
N1 C4 1.4431(13) . ?
C4 C9 1.4071(14) . ?
C4 C5 1.4086(14) . ?
C5 C6 1.3995(15) . ?
C5 C10 1.5217(15) . ?
C7 C8 1.3833(18) . ?
C7 C6 1.3909(17) . ?
C9 C8 1.4010(15) . ?
C9 C13 1.5164(16) . ?
C10 C12 1.5304(19) . ?
C10 C11 1.5320(18) . ?
C13 C15 1.5350(17) . ?
C13 C14 1.5358(17) . ?
S1 O3 1.419(5) . ?
S1 O2 1.460(7) . ?
S1 C16 1.815(3) . ?
F1 C16 1.307(4) . ?
C16 F2 1.329(3) . ?
C16 F3 1.332(5) . ?
